data_7150280
loop_
_publ_author_name
'Hitchcock, Peter B.'
'Rowlands, Gareth J.'
'Seacome, Richard J.'

_publ_section_title
;
 The synthesis and directed ortho-lithiation of
 4-tert-butylsulfinyl[2.2]paracyclophane.
;
_journal_issue 21
_journal_name_full 'Organic &amp; biomolecular chemistry'
_journal_page_first 3873
_journal_page_last 3876
_journal_paper_doi 10.1039/b509994c
_journal_volume 3
_journal_year 2005
_chemical_compound_source 'synthesis as described'
_chemical_formula_moiety 'C27 H30 O2 S'
_chemical_formula_sum 'C27 H30 O2 S'
_chemical_formula_weight 418.57
_chemical_name_systematic
;
?
;
_space_group_IT_number 2
_symmetry_cell_setting triclinic
_symmetry_Int_Tables_number 2
_symmetry_space_group_name_Hall '-P 1'
_symmetry_space_group_name_H-M 'P -1'
_atom_sites_solution_hydrogens geom
_atom_sites_solution_primary direct
_atom_sites_solution_secondary difmap
_audit_conform_dict_location ftp://ftp.iucr.org/pub/cif_core.dic
_audit_conform_dict_name cif_core.dic
_audit_conform_dict_version 2.3
_audit_creation_date 2005-05-20T10:18:03-00:00
_audit_creation_method 'WinGX routine CIF_UPDATE'
_cell_angle_alpha 74.165(2)
_cell_angle_beta 75.054(2)
_cell_angle_gamma 69.839(1)
_cell_formula_units_Z 4
_cell_length_a 10.8751(3)
_cell_length_b 13.6785(4)
_cell_length_c 16.9532(4)
_cell_measurement_reflns_used 22721
_cell_measurement_temperature 173(2)
_cell_measurement_theta_max 26.022
_cell_measurement_theta_min 3.395
_cell_measurement_wavelength 0.71073
_cell_volume 2239.71(11)
_computing_cell_refinement 'HKL Scalepack (Otwinowski & Minor 1997)'
_computing_data_collection 'Collect (Nonius BV, 1997-2000)'
_computing_data_reduction 'HKL Denzo and Scalepack (Otwinowski & Minor 1997)'
_computing_molecular_graphics 'Ortep-3 for Windows (Farrugia, 1997)'
_computing_publication_material 'WinGX publication routines (Farrugia, 1999)'
_computing_structure_refinement 'SHELXL-97 (Sheldrick, 1997)'
_computing_structure_solution 'SHELXS-86 (Sheldrick, 1986)'
_diffrn_ambient_temperature 173(2)
_diffrn_detector 'CCD plate'
_diffrn_detector_area_resol_mean 9
_diffrn_measured_fraction_theta_full 0.988
_diffrn_measured_fraction_theta_max 0.988
_diffrn_measurement_device '95mm CCD camera on \k-goniostat'
_diffrn_measurement_device_type KappaCCD
_diffrn_measurement_method 'CCD rotation images, thick slices'
_diffrn_orient_matrix_type 'by Nonius Collect from scalepack cell'
_diffrn_orient_matrix_UB_11 0.408738E-1
_diffrn_orient_matrix_UB_12 0.109711E-1
_diffrn_orient_matrix_UB_13 0.421814E-1
_diffrn_orient_matrix_UB_21 -0.37384E-1
_diffrn_orient_matrix_UB_22 0.78749E-1
_diffrn_orient_matrix_UB_23 -0.176225E-1
_diffrn_orient_matrix_UB_31 -0.827865E-1
_diffrn_orient_matrix_UB_32 -0.19067E-2
_diffrn_orient_matrix_UB_33 0.423955E-1
_diffrn_radiation_monochromator graphite
_diffrn_radiation_probe x-ray
_diffrn_radiation_type MoK\a
_diffrn_radiation_wavelength 0.71073
_diffrn_reflns_av_R_equivalents 0.0522
_diffrn_reflns_av_unetI/netI 0.047
_diffrn_reflns_limit_h_max 13
_diffrn_reflns_limit_h_min -13
_diffrn_reflns_limit_k_max 16
_diffrn_reflns_limit_k_min -16
_diffrn_reflns_limit_l_max 20
_diffrn_reflns_limit_l_min -20
_diffrn_reflns_number 34192
_diffrn_reflns_theta_full 26.09
_diffrn_reflns_theta_max 26.09
_diffrn_reflns_theta_min 3.53
_diffrn_source 'Enraf Nonius FR590'
_exptl_absorpt_coefficient_mu 0.165
_exptl_absorpt_correction_type none
_exptl_crystal_colour colourless
_exptl_crystal_density_diffrn 1.241
_exptl_crystal_density_method 'not measured'
_exptl_crystal_description prism
_exptl_crystal_F_000 896
_exptl_crystal_size_max 0.2
_exptl_crystal_size_mid 0.2
_exptl_crystal_size_min 0.2
_refine_diff_density_max 0.255
_refine_diff_density_min -0.281
_refine_diff_density_rms 0.044
_refine_ls_extinction_method none
_refine_ls_goodness_of_fit_ref 1.044
_refine_ls_hydrogen_treatment refall
_refine_ls_matrix_type full
_refine_ls_number_parameters 781
_refine_ls_number_reflns 8788
_refine_ls_number_restraints 0
_refine_ls_restrained_S_all 1.044
_refine_ls_R_factor_all 0.0698
_refine_ls_R_factor_gt 0.0448
_refine_ls_shift/su_max 0.001
_refine_ls_shift/su_mean 0
_refine_ls_structure_factor_coef Fsqd
_refine_ls_weighting_details 'calc w=1/[\s^2^(Fo^2^)+(0.0448P)^2^+0.8708P] where P=(Fo^2^+2Fc^2^)/3'
_refine_ls_weighting_scheme calc
_refine_ls_wR_factor_gt 0.0976
_refine_ls_wR_factor_ref 0.109
_reflns_number_gt 6596
_reflns_number_total 8788
_reflns_threshold_expression >2sigma(I)
_cod_data_source_file b509994c.txt
_cod_data_source_block may1705
_cod_original_cell_volume 2239.71(10)
_cod_database_code 7150280

loop_
_symmetry_equiv_pos_as_xyz
'x, y, z'
'-x, -y, -z'

loop_
_atom_site_label
_atom_site_type_symbol
_atom_site_fract_x
_atom_site_fract_y
_atom_site_fract_z
_atom_site_U_iso_or_equiv
_atom_site_adp_type
_atom_site_occupancy
_atom_site_symmetry_multiplicity
_atom_site_calc_flag
_atom_site_refinement_flags
_atom_site_disorder_assembly
_atom_site_disorder_group
S S 1.02404(5) 0.18721(4) 0.88333(3) 0.02832(13) Uani 1 1 d . . .
O1 O 1.01931(13) 0.11315(10) 0.96688(8) 0.0355(3) Uani 1 1 d . . .
O2 O 0.74843(16) 0.06331(11) 1.02845(9) 0.0370(4) Uani 1 1 d . . .
H1C H 0.828(3) 0.029(2) 1.0235(15) 0.049(8) Uiso 1 1 d . . .
C1 C 1.0741(3) 0.0997(3) 0.6809(3) 0.0759(11) Uani 1 1 d . . .
H1A H 1.113(4) 0.095(3) 0.632(2) 0.104(13) Uiso 1 1 d . . .
H1B H 1.161(5) 0.066(4) 0.697(3) 0.153(18) Uiso 1 1 d . . .
C2 C 1.0225(2) 0.21416(18) 0.69759(14) 0.0370(5) Uani 1 1 d . . .
H2B H 1.093(3) 0.228(2) 0.7160(15) 0.058(7) Uiso 1 1 d . . .
H2A H 1.010(2) 0.261(2) 0.6436(17) 0.064(8) Uiso 1 1 d . . .
C3 C 0.88954(19) 0.23662(14) 0.75720(11) 0.0269(4) Uani 1 1 d . . .
C4 C 0.87275(18) 0.21466(14) 0.84513(11) 0.0237(4) Uani 1 1 d . . .
C5 C 0.75632(18) 0.19462(14) 0.89648(11) 0.0237(4) Uani 1 1 d . . .
C6 C 0.65831(18) 0.19107(15) 0.85742(12) 0.0272(4) Uani 1 1 d . . .
C7 C 0.6637(2) 0.23696(16) 0.77345(12) 0.0315(5) Uani 1 1 d . . .
H7 H 0.592(2) 0.2428(15) 0.7495(12) 0.029(5) Uiso 1 1 d . . .
C8 C 0.7757(2) 0.26115(16) 0.72446(13) 0.0313(5) Uani 1 1 d . . .
H8 H 0.7788(19) 0.2837(16) 0.6670(13) 0.031(5) Uiso 1 1 d . . .
C9 C 0.5631(2) 0.12547(18) 0.89803(15) 0.0371(5) Uani 1 1 d . . .
H9B H 0.536(2) 0.1228(18) 0.9564(15) 0.046(7) Uiso 1 1 d . . .
H9A H 0.485(3) 0.1569(19) 0.8691(15) 0.058(7) Uiso 1 1 d . . .
C10 C 0.6216(3) 0.0077(2) 0.8848(2) 0.0588(7) Uani 1 1 d . . .
H10B H 0.636(3) -0.040(2) 0.9391(19) 0.076(9) Uiso 1 1 d . . .
H10A H 0.560(3) -0.009(3) 0.8646(19) 0.091(11) Uiso 1 1 d . . .
C11 C 0.7549(2) -0.01415(16) 0.82704(14) 0.0383(5) Uani 1 1 d . . .
C12 C 0.8711(3) -0.04102(16) 0.85822(15) 0.0414(6) Uani 1 1 d . . .
H12 H 0.868(2) -0.0640(18) 0.9137(15) 0.047(7) Uiso 1 1 d . . .
C13 C 0.9829(2) -0.01702(17) 0.80762(16) 0.0429(6) Uani 1 1 d . . .
H13 H 1.054(3) -0.0241(19) 0.8308(15) 0.056(7) Uiso 1 1 d . . .
C14 C 0.9820(2) 0.03283(17) 0.72506(14) 0.0395(5) Uani 1 1 d . . .
C15 C 0.8781(2) 0.03495(18) 0.69102(15) 0.0411(5) Uani 1 1 d . . .
H15 H 0.880(2) 0.0652(18) 0.6333(15) 0.049(7) Uiso 1 1 d . . .
C16 C 0.7658(2) 0.01212(18) 0.74126(15) 0.0408(5) Uani 1 1 d . . .
H16 H 0.689(2) 0.0262(18) 0.7177(14) 0.047(6) Uiso 1 1 d . . .
C17 C 1.0173(2) 0.31751(16) 0.90136(13) 0.0351(5) Uani 1 1 d . . .
C18 C 0.9943(3) 0.4008(2) 0.82220(18) 0.0532(7) Uani 1 1 d . . .
H18B H 1.065(3) 0.378(2) 0.7739(17) 0.065(8) Uiso 1 1 d . . .
H18C H 1.004(3) 0.469(2) 0.8277(16) 0.068(8) Uiso 1 1 d . . .
H18A H 0.902(3) 0.411(2) 0.8103(16) 0.069(8) Uiso 1 1 d . . .
C19 C 1.1562(3) 0.2967(3) 0.9193(2) 0.0618(8) Uani 1 1 d . . .
H19B H 1.171(2) 0.239(2) 0.9720(17) 0.061(8) Uiso 1 1 d . . .
H19C H 1.161(3) 0.364(2) 0.9299(17) 0.075(9) Uiso 1 1 d . . .
H19A H 1.230(3) 0.275(3) 0.870(2) 0.091(11) Uiso 1 1 d . . .
C20 C 0.9106(3) 0.3488(2) 0.97503(19) 0.0557(7) Uani 1 1 d . . .
H20B H 0.924(3) 0.292(2) 1.0237(18) 0.069(9) Uiso 1 1 d . . .
H20A H 0.820(3) 0.363(2) 0.9662(16) 0.063(8) Uiso 1 1 d . . .
H20C H 0.920(3) 0.409(2) 0.9868(17) 0.074(8) Uiso 1 1 d . . .
C21 C 0.7340(2) 0.17285(15) 0.99191(12) 0.0277(4) Uani 1 1 d . . .
H21 H 0.7982(18) 0.1943(14) 1.0089(11) 0.022(5) Uiso 1 1 d . . .
C22 C 0.59690(19) 0.23742(15) 1.02903(11) 0.0264(4) Uani 1 1 d . . .
C23 C 0.5388(2) 0.34194(16) 0.99126(13) 0.0343(5) Uani 1 1 d . . .
H23 H 0.588(2) 0.3715(16) 0.9400(13) 0.034(5) Uiso 1 1 d . . .
C24 C 0.4131(2) 0.39921(19) 1.02540(14) 0.0425(5) Uani 1 1 d . . .
H24 H 0.374(2) 0.471(2) 0.9973(14) 0.048(6) Uiso 1 1 d . . .
C25 C 0.3430(3) 0.3528(2) 1.09739(14) 0.0445(6) Uani 1 1 d . . .
H25 H 0.255(3) 0.392(2) 1.1197(15) 0.058(7) Uiso 1 1 d . . .
C26 C 0.3999(2) 0.25010(19) 1.13620(14) 0.0417(5) Uani 1 1 d . . .
H26 H 0.352(2) 0.2163(17) 1.1849(14) 0.042(6) Uiso 1 1 d . . .
C27 C 0.5259(2) 0.19358(17) 1.10256(12) 0.0321(5) Uani 1 1 d . . .
H27 H 0.5646(19) 0.1221(17) 1.1295(12) 0.030(5) Uiso 1 1 d . . .
S1B S 0.37927(5) 0.45489(4) 0.38235(3) 0.02502(12) Uani 1 1 d . A 1
O1B O 0.36655(14) 0.49292(10) 0.46051(8) 0.0326(3) Uani 1 1 d . A 1
O2B O 0.62559(16) 0.30146(13) 0.56258(9) 0.0408(4) Uani 1 1 d . A 1
H2D H 0.614(2) 0.366(2) 0.5522(14) 0.043(7) Uiso 1 1 d . B 1
C1B C 0.6414(4) 0.5007(4) 0.1984(3) 0.0880(13) Uani 1 1 d . A 1
H1Y H 0.593(7) 0.572(6) 0.202(4) 0.26(4) Uiso 1 1 d . C 1
H1X H 0.675(3) 0.513(3) 0.142(2) 0.102(12) Uiso 1 1 d . D 1
C2B C 0.5502(2) 0.4284(2) 0.21174(13) 0.0381(5) Uani 1 1 d . A 1
H2X H 0.571(3) 0.399(2) 0.1618(17) 0.065(8) Uiso 1 1 d . E 1
H2Y H 0.460(3) 0.4750(19) 0.2145(14) 0.048(7) Uiso 1 1 d . F 1
C3B C 0.57285(19) 0.33574(16) 0.28549(11) 0.0282(4) Uani 1 1 d . A 1
C4B C 0.52242(17) 0.34093(14) 0.37053(11) 0.0228(4) Uani 1 1 d . A 1
C5B C 0.58981(19) 0.27122(14) 0.43468(12) 0.0263(4) Uani 1 1 d . A 1
C6B C 0.7126(2) 0.19682(15) 0.41064(13) 0.0323(5) Uani 1 1 d . A 1
C7B C 0.7403(2) 0.17610(17) 0.33138(14) 0.0365(5) Uani 1 1 d . A 1
H7X H 0.819(2) 0.1193(18) 0.3167(13) 0.042(6) Uiso 1 1 d . G 1
C8B C 0.6712(2) 0.24282(17) 0.27028(13) 0.0341(5) Uani 1 1 d . A 1
H8X H 0.704(2) 0.2333(18) 0.2143(14) 0.045(6) Uiso 1 1 d . H 1
C9B C 0.8234(3) 0.1484(2) 0.46118(18) 0.0484(6) Uani 1 1 d . A 1
H9Y H 0.790(2) 0.1475(18) 0.5194(15) 0.046(7) Uiso 1 1 d . I 1
H9X H 0.867(3) 0.071(2) 0.4564(15) 0.066(8) Uiso 1 1 d . J 1
C10B C 0.9345(3) 0.2062(3) 0.4315(2) 0.0709(9) Uani 1 1 d . A 1
H10Y H 0.947(3) 0.224(2) 0.477(2) 0.081(10) Uiso 1 1 d . K 1
H10X H 1.010(4) 0.160(3) 0.420(2) 0.104(13) Uiso 1 1 d . L 1
C11B C 0.9034(2) 0.3036(2) 0.36326(15) 0.0463(6) Uani 1 1 d . A 1
C12B C 0.8104(2) 0.3966(2) 0.38230(17) 0.0473(6) Uani 1 1 d . A 1
H12X H 0.788(2) 0.4021(19) 0.4378(15) 0.049(7) Uiso 1 1 d . M 1
C13B C 0.7368(3) 0.4679(2) 0.32510(18) 0.0497(6) Uani 1 1 d . A 1
H13X H 0.663(3) 0.525(2) 0.3435(16) 0.066(8) Uiso 1 1 d . N 1
C14B C 0.7548(3) 0.4501(2) 0.24575(16) 0.0529(7) Uani 1 1 d . A 1
C15B C 0.8683(3) 0.3705(3) 0.22168(18) 0.0583(8) Uani 1 1 d . A 1
H15X H 0.889(3) 0.359(2) 0.1661(18) 0.068(8) Uiso 1 1 d . O 1
C16B C 0.9421(3) 0.2975(2) 0.27961(18) 0.0534(7) Uani 1 1 d . A 1
H16X H 1.007(3) 0.238(2) 0.2643(16) 0.061(8) Uiso 1 1 d . P 1
C17B C 0.23795(18) 0.39904(15) 0.40044(12) 0.0280(4) Uani 1 1 d . A 1
C18B C 0.2560(2) 0.3471(2) 0.32762(16) 0.0421(6) Uani 1 1 d . A 1
H18X H 0.333(3) 0.282(2) 0.3286(14) 0.050(7) Uiso 1 1 d . Q 1
H18Y H 0.269(3) 0.397(2) 0.2731(17) 0.065(8) Uiso 1 1 d . R 1
H18Z H 0.174(3) 0.3274(19) 0.3306(14) 0.055(7) Uiso 1 1 d . S 1
C19B C 0.1169(2) 0.4977(2) 0.39896(16) 0.0404(5) Uani 1 1 d . A 1
H19Z H 0.107(2) 0.536(2) 0.4414(15) 0.053(7) Uiso 1 1 d . T 1
H19Y H 0.032(3) 0.4757(19) 0.4084(14) 0.055(7) Uiso 1 1 d . U 1
H19X H 0.126(2) 0.548(2) 0.3439(16) 0.059(7) Uiso 1 1 d . V 1
C20B C 0.2281(2) 0.3218(2) 0.48334(15) 0.0416(6) Uani 1 1 d . A 1
H20Z H 0.304(2) 0.2578(19) 0.4840(13) 0.040(6) Uiso 1 1 d . W 1
H20X H 0.149(2) 0.3007(18) 0.4927(13) 0.047(6) Uiso 1 1 d . X 1
H20Y H 0.224(2) 0.356(2) 0.5307(16) 0.060(8) Uiso 1 1 d . Y 1
C21B C 0.5354(2) 0.27899(16) 0.52608(12) 0.0290(4) Uani 1 1 d . A 1
H21X H 0.449(2) 0.3362(16) 0.5295(11) 0.026(5) Uiso 1 1 d . Z 1
C22B C 0.5033(2) 0.17963(15) 0.58290(12) 0.0302(4) Uani 1 1 d . A 1
C23B C 0.5420(2) 0.08070(17) 0.56185(14) 0.0400(5) Uani 1 1 d . A 1
H23X H 0.592(2) 0.0733(17) 0.5070(14) 0.042(6) Uiso 1 1 d . A 1
C24B C 0.5063(3) -0.00466(19) 0.61792(15) 0.0474(6) Uani 1 1 d . A 1
H24X H 0.539(3) -0.077(2) 0.6010(15) 0.064(7) Uiso 1 1 d . B 1
C25B C 0.4316(2) 0.00743(19) 0.69517(15) 0.0459(6) Uani 1 1 d . A 1
H25X H 0.404(2) -0.0493(18) 0.7327(13) 0.040(6) Uiso 1 1 d . C 1
C26B C 0.3914(2) 0.1055(2) 0.71748(15) 0.0422(6) Uani 1 1 d . A 1
H26X H 0.341(2) 0.1139(18) 0.7697(15) 0.044(6) Uiso 1 1 d . D 1
C27B C 0.4265(2) 0.19089(18) 0.66175(13) 0.0353(5) Uani 1 1 d . A 1
H27X H 0.396(2) 0.2610(19) 0.6772(14) 0.050(7) Uiso 1 1 d . E 1

loop_
_atom_site_aniso_label
_atom_site_aniso_U_11
_atom_site_aniso_U_22
_atom_site_aniso_U_33
_atom_site_aniso_U_23
_atom_site_aniso_U_13
_atom_site_aniso_U_12
S 0.0220(3) 0.0260(3) 0.0365(3) -0.0047(2) -0.0077(2) -0.0060(2)
O1 0.0331(8) 0.0303(8) 0.0417(8) 0.0018(6) -0.0176(6) -0.0070(6)
O2 0.0334(9) 0.0263(8) 0.0394(9) 0.0026(6) -0.0041(7) -0.0031(7)
C1 0.0491(19) 0.061(2) 0.115(3) -0.050(2) 0.0341(19) -0.0239(16)
C2 0.0350(13) 0.0399(13) 0.0318(12) -0.0074(10) 0.0004(9) -0.0101(10)
C3 0.0298(11) 0.0220(10) 0.0269(10) -0.0048(8) -0.0022(8) -0.0074(8)
C4 0.0217(10) 0.0185(9) 0.0306(10) -0.0054(8) -0.0070(8) -0.0036(7)
C5 0.0229(10) 0.0185(9) 0.0276(10) -0.0050(7) -0.0064(8) -0.0018(7)
C6 0.0233(10) 0.0265(10) 0.0325(11) -0.0105(8) -0.0058(8) -0.0040(8)
C7 0.0292(11) 0.0336(11) 0.0342(11) -0.0106(9) -0.0122(9) -0.0049(9)
C8 0.0382(12) 0.0281(11) 0.0260(11) -0.0050(8) -0.0092(9) -0.0056(9)
C9 0.0298(12) 0.0481(14) 0.0415(13) -0.0142(10) -0.0054(10) -0.0182(10)
C10 0.0632(19) 0.0511(16) 0.0683(19) -0.0226(15) 0.0134(15) -0.0350(14)
C11 0.0483(14) 0.0271(11) 0.0460(13) -0.0116(9) -0.0074(10) -0.0167(10)
C12 0.0655(17) 0.0247(11) 0.0336(13) -0.0087(9) -0.0200(12) -0.0027(11)
C13 0.0383(13) 0.0327(12) 0.0645(17) -0.0267(11) -0.0254(12) 0.0059(10)
C14 0.0301(12) 0.0323(12) 0.0540(14) -0.0242(10) -0.0009(10) 0.0005(9)
C15 0.0485(14) 0.0361(12) 0.0345(13) -0.0127(10) -0.0102(11) -0.0010(10)
C16 0.0387(13) 0.0408(13) 0.0512(14) -0.0198(11) -0.0180(11) -0.0067(10)
C17 0.0350(12) 0.0301(11) 0.0469(13) -0.0075(9) -0.0113(10) -0.0152(9)
C18 0.070(2) 0.0354(14) 0.0626(18) 0.0005(12) -0.0189(15) -0.0287(14)
C19 0.0507(18) 0.0561(18) 0.094(2) -0.0136(18) -0.0304(17) -0.0233(14)
C20 0.064(2) 0.0470(16) 0.0671(19) -0.0271(15) -0.0028(15) -0.0251(14)
C21 0.0279(11) 0.0262(10) 0.0285(10) -0.0019(8) -0.0072(8) -0.0089(8)
C22 0.0297(11) 0.0289(10) 0.0250(10) -0.0083(8) -0.0065(8) -0.0107(8)
C23 0.0391(12) 0.0308(11) 0.0286(11) -0.0061(9) -0.0029(9) -0.0069(10)
C24 0.0458(14) 0.0357(13) 0.0400(13) -0.0138(10) -0.0093(11) 0.0014(11)
C25 0.0382(14) 0.0503(15) 0.0445(14) -0.0259(12) 0.0010(11) -0.0059(12)
C26 0.0461(14) 0.0511(15) 0.0314(12) -0.0170(11) 0.0081(10) -0.0232(12)
C27 0.0388(12) 0.0328(12) 0.0284(11) -0.0080(9) -0.0044(9) -0.0148(10)
S1B 0.0264(3) 0.0222(2) 0.0270(3) -0.00442(19) -0.00530(19) -0.00790(19)
O1B 0.0411(8) 0.0255(7) 0.0350(8) -0.0133(6) -0.0088(6) -0.0075(6)
O2B 0.0668(11) 0.0304(9) 0.0394(9) -0.0012(7) -0.0282(8) -0.0228(8)
C1B 0.096(3) 0.095(3) 0.087(3) 0.044(2) -0.048(2) -0.071(2)
C2B 0.0384(14) 0.0499(14) 0.0251(11) -0.0034(10) -0.0032(9) -0.0169(11)
C3B 0.0258(10) 0.0366(11) 0.0290(10) -0.0093(8) -0.0041(8) -0.0161(9)
C4B 0.0222(10) 0.0228(9) 0.0271(10) -0.0079(7) -0.0030(7) -0.0100(8)
C5B 0.0298(11) 0.0216(9) 0.0329(10) -0.0073(8) -0.0087(8) -0.0108(8)
C6B 0.0315(11) 0.0250(10) 0.0430(12) -0.0103(9) -0.0108(9) -0.0058(9)
C7B 0.0281(12) 0.0332(12) 0.0511(14) -0.0218(10) -0.0001(10) -0.0076(10)
C8B 0.0337(12) 0.0430(13) 0.0326(12) -0.0185(10) 0.0025(9) -0.0180(10)
C9B 0.0425(14) 0.0384(14) 0.0632(18) -0.0147(12) -0.0248(13) 0.0038(11)
C10B 0.0455(18) 0.085(2) 0.090(2) -0.0157(19) -0.0348(17) -0.0147(17)
C11B 0.0274(12) 0.0633(16) 0.0610(16) -0.0278(13) -0.0089(11) -0.0168(11)
C12B 0.0414(14) 0.0656(17) 0.0525(16) -0.0327(13) 0.0058(12) -0.0317(13)
C13B 0.0380(14) 0.0429(15) 0.0748(19) -0.0181(13) 0.0019(13) -0.0241(12)
C14B 0.0528(16) 0.0569(16) 0.0581(16) 0.0039(13) -0.0095(13) -0.0397(14)
C15B 0.066(2) 0.089(2) 0.0455(16) -0.0249(15) 0.0072(14) -0.0589(18)
C16B 0.0328(14) 0.0707(19) 0.0714(19) -0.0435(16) 0.0099(13) -0.0251(14)
C17B 0.0224(10) 0.0317(11) 0.0310(10) -0.0063(8) -0.0043(8) -0.0099(8)
C18B 0.0307(13) 0.0560(16) 0.0508(15) -0.0256(13) -0.0067(11) -0.0159(12)
C19B 0.0280(12) 0.0434(14) 0.0443(14) -0.0093(12) -0.0061(10) -0.0037(10)
C20B 0.0330(13) 0.0436(14) 0.0476(14) 0.0041(11) -0.0089(11) -0.0195(12)
C21B 0.0376(12) 0.0246(10) 0.0282(10) -0.0069(8) -0.0124(9) -0.0077(9)
C22B 0.0364(11) 0.0303(11) 0.0295(11) -0.0035(8) -0.0165(9) -0.0109(9)
C23B 0.0602(15) 0.0307(12) 0.0340(12) -0.0054(10) -0.0157(11) -0.0151(11)
C24B 0.0746(18) 0.0346(13) 0.0431(14) 0.0010(11) -0.0273(13) -0.0235(13)
C25B 0.0601(16) 0.0451(14) 0.0433(14) 0.0104(11) -0.0266(12) -0.0313(13)
C26B 0.0418(14) 0.0575(16) 0.0334(13) -0.0010(11) -0.0112(11) -0.0255(12)
C27B 0.0342(12) 0.0397(13) 0.0358(12) -0.0063(10) -0.0119(9) -0.0126(10)

loop_
_atom_type_symbol
_atom_type_description
_atom_type_scat_dispersion_real
_atom_type_scat_dispersion_imag
_atom_type_scat_source
C C 0.0033 0.0016 'International Tables Vol C Tables 4.2.6.8 and 6.1.1.4'
H H 0 0 'International Tables Vol C Tables 4.2.6.8 and 6.1.1.4'
O O 0.0106 0.006 'International Tables Vol C Tables 4.2.6.8 and 6.1.1.4'
S S 0.1246 0.1234 'International Tables Vol C Tables 4.2.6.8 and 6.1.1.4'

loop_
_geom_angle_atom_site_label_1
_geom_angle_atom_site_label_2
_geom_angle_atom_site_label_3
_geom_angle
_geom_angle_site_symmetry_1
_geom_angle_site_symmetry_3
_geom_angle_publ_flag
O1 S C4 109.72(8) . . ?
O1 S C17 106.66(9) . . ?
C4 S C17 104.29(9) . . ?
C21 O2 H1C 109.9(17) . . ?
C14 C1 C2 114.1(2) . . ?
C14 C1 H1A 120(3) . . ?
C2 C1 H1A 114(3) . . ?
C14 C1 H1B 110(3) . . ?
C2 C1 H1B 108(3) . . ?
H1A C1 H1B 86(3) . . ?
C3 C2 C1 113.57(19) . . ?
C3 C2 H2B 113.0(14) . . ?
C1 C2 H2B 108.6(15) . . ?
C3 C2 H2A 108.2(15) . . ?
C1 C2 H2A 105.5(16) . . ?
H2B C2 H2A 107(2) . . ?
C8 C3 C4 116.15(17) . . ?
C8 C3 C2 117.20(18) . . ?
C4 C3 C2 125.44(18) . . ?
C5 C4 C3 121.85(16) . . ?
C5 C4 S 123.15(13) . . ?
C3 C4 S 113.74(13) . . ?
C4 C5 C6 117.71(16) . . ?
C4 C5 C21 123.07(16) . . ?
C6 C5 C21 119.19(16) . . ?
C7 C6 C5 117.54(17) . . ?
C7 C6 C9 118.19(18) . . ?
C5 C6 C9 123.51(17) . . ?
C8 C7 C6 121.74(19) . . ?
C8 C7 H7 120.5(12) . . ?
C6 C7 H7 117.3(12) . . ?
C7 C8 C3 120.67(18) . . ?
C7 C8 H8 118.6(12) . . ?
C3 C8 H8 120.0(12) . . ?
C6 C9 C10 113.20(18) . . ?
C6 C9 H9B 112.7(14) . . ?
C10 C9 H9B 107.5(14) . . ?
C6 C9 H9A 107.1(14) . . ?
C10 C9 H9A 104.8(14) . . ?
H9B C9 H9A 111(2) . . ?
C11 C10 C9 113.79(19) . . ?
C11 C10 H10B 106.1(17) . . ?
C9 C10 H10B 108.5(17) . . ?
C11 C10 H10A 110(2) . . ?
C9 C10 H10A 109(2) . . ?
H10B C10 H10A 109(3) . . ?
C16 C11 C12 116.9(2) . . ?
C16 C11 C10 121.9(2) . . ?
C12 C11 C10 119.9(2) . . ?
C13 C12 C11 120.4(2) . . ?
C13 C12 H12 120.2(15) . . ?
C11 C12 H12 118.6(15) . . ?
C12 C13 C14 120.8(2) . . ?
C12 C13 H13 119.6(15) . . ?
C14 C13 H13 118.8(15) . . ?
C13 C14 C15 116.9(2) . . ?
C13 C14 C1 120.2(3) . . ?
C15 C14 C1 121.8(3) . . ?
C16 C15 C14 120.9(2) . . ?
C16 C15 H15 120.7(14) . . ?
C14 C15 H15 117.4(14) . . ?
C15 C16 C11 120.5(2) . . ?
C15 C16 H16 119.5(13) . . ?
C11 C16 H16 119.1(14) . . ?
C20 C17 C18 111.4(2) . . ?
C20 C17 C19 110.8(2) . . ?
C18 C17 C19 111.1(2) . . ?
C20 C17 S 111.48(15) . . ?
C18 C17 S 108.63(16) . . ?
C19 C17 S 103.09(17) . . ?
C17 C18 H18B 110.2(16) . . ?
C17 C18 H18C 109.9(15) . . ?
H18B C18 H18C 106(2) . . ?
C17 C18 H18A 109.8(15) . . ?
H18B C18 H18A 110(2) . . ?
H18C C18 H18A 112(2) . . ?
C17 C19 H19B 110.1(14) . . ?
C17 C19 H19C 108.1(16) . . ?
H19B C19 H19C 107(2) . . ?
C17 C19 H19A 111.7(18) . . ?
H19B C19 H19A 110(2) . . ?
H19C C19 H19A 109(2) . . ?
C17 C20 H20B 109.6(17) . . ?
C17 C20 H20A 113.7(16) . . ?
H20B C20 H20A 108(2) . . ?
C17 C20 H20C 108.1(17) . . ?
H20B C20 H20C 108(2) . . ?
H20A C20 H20C 110(2) . . ?
O2 C21 C22 108.01(15) . . ?
O2 C21 C5 112.44(16) . . ?
C22 C21 C5 112.02(15) . . ?
O2 C21 H21 108.5(11) . . ?
C22 C21 H21 106.4(11) . . ?
C5 C21 H21 109.2(10) . . ?
C27 C22 C23 117.85(19) . . ?
C27 C22 C21 120.56(17) . . ?
C23 C22 C21 121.59(17) . . ?
C24 C23 C22 120.8(2) . . ?
C24 C23 H23 121.6(12) . . ?
C22 C23 H23 117.6(12) . . ?
C25 C24 C23 120.2(2) . . ?
C25 C24 H24 120.5(14) . . ?
C23 C24 H24 119.2(14) . . ?
C26 C25 C24 119.6(2) . . ?
C26 C25 H25 120.5(15) . . ?
C24 C25 H25 119.9(15) . . ?
C25 C26 C27 120.1(2) . . ?
C25 C26 H26 120.9(14) . . ?
C27 C26 H26 119.1(14) . . ?
C26 C27 C22 121.4(2) . . ?
C26 C27 H27 119.7(12) . . ?
C22 C27 H27 118.9(12) . . ?
O1B S1B C4B 111.44(8) . . ?
O1B S1B C17B 106.23(8) . . ?
C4B S1B C17B 102.64(8) . . ?
C21B O2B H2D 109.3(16) . . ?
C14B C1B C2B 113.4(2) . . ?
C14B C1B H1Y 116(5) . . ?
C2B C1B H1Y 113(5) . . ?
C14B C1B H1X 110(2) . . ?
C2B C1B H1X 105(2) . . ?
H1Y C1B H1X 97(4) . . ?
C3B C2B C1B 112.74(19) . . ?
C3B C2B H2X 107.5(15) . . ?
C1B C2B H2X 108.3(15) . . ?
C3B C2B H2Y 115.0(13) . . ?
C1B C2B H2Y 106.4(14) . . ?
H2X C2B H2Y 107(2) . . ?
C8B C3B C4B 115.73(18) . . ?
C8B C3B C2B 117.12(18) . . ?
C4B C3B C2B 125.94(19) . . ?
C5B C4B C3B 122.06(17) . . ?
C5B C4B S1B 126.03(14) . . ?
C3B C4B S1B 111.45(14) . . ?
C4B C5B C6B 117.21(17) . . ?
C4B C5B C21B 121.49(17) . . ?
C6B C5B C21B 121.24(17) . . ?
C7B C6B C5B 117.79(18) . . ?
C7B C6B C9B 117.3(2) . . ?
C5B C6B C9B 124.44(19) . . ?
C8B C7B C6B 121.8(2) . . ?
C8B C7B H7X 119.2(12) . . ?
C6B C7B H7X 118.2(13) . . ?
C7B C8B C3B 120.67(19) . . ?
C7B C8B H8X 118.8(14) . . ?
C3B C8B H8X 119.1(14) . . ?
C6B C9B C10B 113.3(2) . . ?
C6B C9B H9Y 111.9(14) . . ?
C10B C9B H9Y 108.5(14) . . ?
C6B C9B H9X 108.9(14) . . ?
C10B C9B H9X 108.2(15) . . ?
H9Y C9B H9X 106(2) . . ?
C11B C10B C9B 113.3(2) . . ?
C11B C10B H10Y 110(2) . . ?
C9B C10B H10Y 109(2) . . ?
C11B C10B H10X 114(2) . . ?
C9B C10B H10X 109(3) . . ?
H10Y C10B H10X 101(3) . . ?
C12B C11B C16B 116.9(3) . . ?
C12B C11B C10B 119.9(3) . . ?
C16B C11B C10B 121.6(3) . . ?
C13B C12B C11B 121.2(2) . . ?
C13B C12B H12X 120.9(15) . . ?
C11B C12B H12X 116.8(15) . . ?
C12B C13B C14B 121.1(3) . . ?
C12B C13B H13X 118.5(16) . . ?
C14B C13B H13X 119.8(16) . . ?
C13B C14B C15B 116.4(3) . . ?
C13B C14B C1B 118.9(3) . . ?
C15B C14B C1B 123.6(3) . . ?
C16B C15B C14B 121.2(3) . . ?
C16B C15B H15X 118.6(17) . . ?
C14B C15B H15X 119.6(17) . . ?
C15B C16B C11B 120.0(3) . . ?
C15B C16B H16X 119.7(16) . . ?
C11B C16B H16X 119.4(16) . . ?
C20B C17B C18B 111.94(19) . . ?
C20B C17B C19B 111.35(18) . . ?
C18B C17B C19B 110.21(18) . . ?
C20B C17B S1B 111.70(14) . . ?
C18B C17B S1B 108.23(14) . . ?
C19B C17B S1B 103.02(14) . . ?
C17B C18B H18X 111.1(14) . . ?
C17B C18B H18Y 111.2(15) . . ?
H18X C18B H18Y 109(2) . . ?
C17B C18B H18Z 110.0(14) . . ?
H18X C18B H18Z 108.5(19) . . ?
H18Y C18B H18Z 106.6(19) . . ?
C17B C19B H19Z 112.5(15) . . ?
C17B C19B H19Y 109.5(14) . . ?
H19Z C19B H19Y 108.1(19) . . ?
C17B C19B H19X 110.3(14) . . ?
H19Z C19B H19X 107(2) . . ?
H19Y C19B H19X 109.4(19) . . ?
C17B C20B H20Z 111.6(12) . . ?
C17B C20B H20X 108.9(13) . . ?
H20Z C20B H20X 108.0(19) . . ?
C17B C20B H20Y 110.8(14) . . ?
H20Z C20B H20Y 108.0(19) . . ?
H20X C20B H20Y 109.5(19) . . ?
O2B C21B C5B 112.23(16) . . ?
O2B C21B C22B 106.43(15) . . ?
C5B C21B C22B 114.96(16) . . ?
O2B C21B H21X 109.6(11) . . ?
C5B C21B H21X 108.5(10) . . ?
C22B C21B H21X 104.8(11) . . ?
C23B C22B C27B 117.99(19) . . ?
C23B C22B C21B 125.33(19) . . ?
C27B C22B C21B 116.67(18) . . ?
C22B C23B C24B 120.9(2) . . ?
C22B C23B H23X 118.2(13) . . ?
C24B C23B H23X 120.9(13) . . ?
C25B C24B C23B 120.5(2) . . ?
C25B C24B H24X 120.6(14) . . ?
C23B C24B H24X 118.9(14) . . ?
C24B C25B C26B 119.7(2) . . ?
C24B C25B H25X 120.9(13) . . ?
C26B C25B H25X 119.3(13) . . ?
C27B C26B C25B 120.0(2) . . ?
C27B C26B H26X 120.0(14) . . ?
C25B C26B H26X 119.9(14) . . ?
C26B C27B C22B 120.9(2) . . ?
C26B C27B H27X 120.0(13) . . ?
C22B C27B H27X 119.1(13) . . ?

loop_
_geom_bond_atom_site_label_1
_geom_bond_atom_site_label_2
_geom_bond_distance
_geom_bond_site_symmetry_2
_geom_bond_publ_flag
S O1 1.5001(14) . ?
S C4 1.8051(18) . ?
S C17 1.863(2) . ?
O2 C21 1.427(2) . ?
O2 H1C 0.83(3) . ?
C1 C14 1.506(4) . ?
C1 C2 1.550(4) . ?
C1 H1A 0.84(4) . ?
C1 H1B 0.97(5) . ?
C2 C3 1.521(3) . ?
C2 H2B 0.99(3) . ?
C2 H2A 0.97(3) . ?
C3 C8 1.385(3) . ?
C3 C4 1.414(3) . ?
C4 C5 1.406(3) . ?
C5 C6 1.412(2) . ?
C5 C21 1.533(3) . ?
C6 C7 1.385(3) . ?
C6 C9 1.512(3) . ?
C7 C8 1.374(3) . ?
C7 H7 0.94(2) . ?
C8 H8 0.93(2) . ?
C9 C10 1.571(3) . ?
C9 H9B 0.95(2) . ?
C9 H9A 0.99(3) . ?
C10 C11 1.510(3) . ?
C10 H10B 0.99(3) . ?
C10 H10A 0.94(3) . ?
C11 C16 1.383(3) . ?
C11 C12 1.390(3) . ?
C12 C13 1.380(3) . ?
C12 H12 0.90(2) . ?
C13 C14 1.380(3) . ?
C13 H13 0.92(3) . ?
C14 C15 1.384(3) . ?
C15 C16 1.377(3) . ?
C15 H15 0.95(2) . ?
C16 H16 0.95(2) . ?
C17 C20 1.513(4) . ?
C17 C18 1.518(3) . ?
C17 C19 1.532(3) . ?
C18 H18B 1.01(3) . ?
C18 H18C 1.01(3) . ?
C18 H18A 1.02(3) . ?
C19 H19B 1.02(3) . ?
C19 H19C 1.00(3) . ?
C19 H19A 1.02(3) . ?
C20 H20B 0.97(3) . ?
C20 H20A 0.97(3) . ?
C20 H20C 0.95(3) . ?
C21 C22 1.520(3) . ?
C21 H21 0.973(19) . ?
C22 C27 1.387(3) . ?
C22 C23 1.393(3) . ?
C23 C24 1.385(3) . ?
C23 H23 0.96(2) . ?
C24 C25 1.380(3) . ?
C24 H24 0.97(2) . ?
C25 C26 1.377(3) . ?
C25 H25 0.96(3) . ?
C26 C27 1.381(3) . ?
C26 H26 0.95(2) . ?
C27 H27 0.96(2) . ?
S1B O1B 1.5092(13) . ?
S1B C4B 1.7973(19) . ?
S1B C17B 1.8650(18) . ?
O2B C21B 1.436(2) . ?
O2B H2D 0.82(2) . ?
C1B C14B 1.504(4) . ?
C1B C2B 1.565(4) . ?
C1B H1Y 0.94(7) . ?
C1B H1X 0.93(4) . ?
C2B C3B 1.520(3) . ?
C2B H2X 0.98(3) . ?
C2B H2Y 0.97(2) . ?
C3B C8B 1.388(3) . ?
C3B C4B 1.416(3) . ?
C4B C5B 1.412(3) . ?
C5B C6B 1.412(3) . ?
C5B C21B 1.528(3) . ?
C6B C7B 1.385(3) . ?
C6B C9B 1.515(3) . ?
C7B C8B 1.372(3) . ?
C7B H7X 0.97(2) . ?
C8B H8X 0.95(2) . ?
C9B C10B 1.571(4) . ?
C9B H9Y 0.96(2) . ?
C9B H9X 1.02(3) . ?
C10B C11B 1.510(4) . ?
C10B H10Y 0.92(3) . ?
C10B H10X 0.86(4) . ?
C11B C12B 1.383(3) . ?
C11B C16B 1.388(3) . ?
C12B C13B 1.370(4) . ?
C12B H12X 0.93(2) . ?
C13B C14B 1.385(4) . ?
C13B H13X 0.96(3) . ?
C14B C15B 1.390(4) . ?
C15B C16B 1.387(4) . ?
C15B H15X 0.95(3) . ?
C16B H16X 0.92(3) . ?
C17B C20B 1.514(3) . ?
C17B C18B 1.524(3) . ?
C17B C19B 1.526(3) . ?
C18B H18X 0.99(3) . ?
C18B H18Y 1.00(3) . ?
C18B H18Z 1.01(3) . ?
C19B H19Z 0.96(3) . ?
C19B H19Y 1.03(2) . ?
C19B H19X 1.00(3) . ?
C20B H20Z 0.98(2) . ?
C20B H20X 0.96(2) . ?
C20B H20Y 1.02(3) . ?
C21B C22B 1.529(3) . ?
C21B H21X 0.99(2) . ?
C22B C23B 1.389(3) . ?
C22B C27B 1.399(3) . ?
C23B C24B 1.391(3) . ?
C23B H23X 0.96(2) . ?
C24B C25B 1.371(4) . ?
C24B H24X 1.02(3) . ?
C25B C26B 1.386(3) . ?
C25B H25X 0.94(2) . ?
C26B C27B 1.386(3) . ?
C26B H26X 0.93(2) . ?
C27B H27X 0.99(2) . ?

loop_
_cod_related_entry_id
_cod_related_entry_database
_cod_related_entry_code
1 ChemSpider 9879156
